data_7717888
loop_
_publ_author_name
'Sahoo, Amiya Kumar'
'Dash, Rageshree'
'Agarwala, Suraj'
'Purohit, Chandra Shekhar'
'Doddi, Adinarayana'

_publ_section_title
;
 Cationic and Neutral Ruthenium(II) Complexes bearing Silyl-Phosphines;
 Synthesis, Structures, and Catalytic Studies in Selective Hydroboration
 of Carbonyl Compounds
;
_journal_name_full 'Dalton Transactions'
_journal_paper_doi 10.1039/D4DT03550J
_journal_year 2025
_chemical_formula_moiety 'C20 H21 P Si'
_chemical_formula_sum 'C20 H21 P Si'
_chemical_formula_weight 320.43
_space_group_crystal_system orthorhombic
_space_group_IT_number 19
_space_group_name_Hall 'P 2ac 2ab'
_space_group_name_H-M_alt 'P 21 21 21'
_atom_sites_solution_hydrogens geom
_atom_sites_solution_primary dual
_audit_creation_date 2024-05-31
_audit_creation_method
;
Olex2 1.5
(compiled 2024.02.16 svn.r378c4104 for OlexSys, GUI svn.r6928)
;
_audit_update_record
;
2024-07-04 deposited with the CCDC.	2025-01-21 downloaded from the CCDC.
;
_cell_angle_alpha 90
_cell_angle_beta 90
_cell_angle_gamma 90
_cell_formula_units_Z 8
_cell_length_a 7.49780(10)
_cell_length_b 20.0084(2)
_cell_length_c 24.0485(3)
_cell_measurement_reflns_used 23467
_cell_measurement_temperature 99.97
_cell_measurement_theta_max 77.2900
_cell_measurement_theta_min 4.2780
_cell_volume 3607.73(8)
_computing_cell_refinement 'CrysAlisPro 1.171.40.67a (Rigaku OD, 2019)'
_computing_data_collection 'CrysAlisPro 1.171.40.67a (Rigaku OD, 2019)'
_computing_data_reduction 'CrysAlisPro 1.171.40.67a (Rigaku OD, 2019)'
_computing_molecular_graphics 'Olex2 1.5 (Dolomanov et al., 2009)'
_computing_publication_material 'Olex2 1.5 (Dolomanov et al., 2009)'
_computing_structure_refinement 'SHELXL 2019/2 (Sheldrick, 2015)'
_computing_structure_solution 'SHELXT 2018/2 (Sheldrick, 2018)'
_diffrn_ambient_environment N~2~
_diffrn_ambient_temperature 99.97
_diffrn_detector 'Hybrid Pixel Array Detector'
_diffrn_detector_area_resol_mean 5.8140
_diffrn_detector_type 'Pilatus 200K'
_diffrn_measured_fraction_theta_full 0.999
_diffrn_measured_fraction_theta_max 0.991
_diffrn_measurement_details
;
List of Runs (angles in degrees, time in seconds):

  # Type    Start    End  Width  t~exp~   \w     \q     \k     \f   Frames
#--------------------------------------------------------------------------
  1  \w   -107.00 -35.00   0.50    1.00    --  -38.50 -29.00 -69.00  144
  2  \w    -19.00  53.00   0.50    1.00    --   49.06 -29.00 -69.00  144
  3  \w     46.00 117.00   0.50    1.00    --   49.06  29.00  91.00  142
  4  \w    104.00 175.00   0.50    4.00    --  106.83  29.00  91.00  142
  5  \w     39.00 110.00   0.50    4.00    --  106.83 -29.00 -69.00  142
  6  \w    -42.00  30.00   0.50    1.00    --  -38.50  29.00  91.00  144
  7  \w    -42.00  28.00   0.50    1.00    --  -38.50  38.00 150.00  140
  8  \w   -108.00 -33.00   0.50    1.00    --  -38.50 -19.00   0.00  150
  9  \w     28.00  98.00   0.50    1.00    --   49.06-125.00-150.00  140
 10  \w     28.00  98.00   0.50    1.00    --   49.06-125.00 -60.00  140
 11  \w     39.00 106.00   0.50    4.00    --  106.83 -94.00 150.00  134
 12  \w     44.00 112.00   0.50    4.00    --  106.83-125.00  30.00  136
 13  \w     44.00 112.00   0.50    4.00    --  106.83-125.00 -30.00  136
 14  \w    102.00 171.00   0.50    4.00    --  106.83  45.00 150.00  138
 15  \w    103.00 171.00   0.50    4.00    --  106.83  77.00  30.00  136
 16  \w     39.00 106.00   0.50    4.00    --  106.83 -94.00  60.00  134
 17  \w    108.00 134.00   0.50    4.00    --  106.83  77.00   0.00   52
 18  \w     77.00 106.00   0.50    4.00    --  106.83 -94.00-150.00   58
 19  \w     40.00 109.00   0.50    4.00    --  106.83 -30.00 150.00  138
 20  \w    105.00 157.00   0.50    4.00    --  106.83  30.00 120.00  104
 21  \w     78.00 112.00   0.50    4.00    --  106.83 -61.00 -60.00   68
 22  \w     51.00  84.00   0.50    4.00    --  106.83 -77.00 150.00   66
 23  \w     87.00 117.00   0.50    4.00    --  106.83 -77.00 150.00   60
 24  \w     53.00  88.00   0.50    4.00    --  106.83 -94.00 -90.00   70
 25  \w    137.00 168.00   0.50    4.00    --  106.83  77.00  90.00   62
 26  \w     43.00  82.00   0.50    4.00    --  106.83 -45.00 150.00   78
 27  \w     54.00 115.00   0.50    4.00    --  106.83 -61.00  30.00  122
 28  \w     97.00 129.00   0.50    4.00    --  106.83 125.00 -60.00   64
;
_diffrn_measurement_device 'four-circle diffractometer'
_diffrn_measurement_device_type 'SuperNova, Dual, Cu at home/near, Pilatus 200K'
_diffrn_measurement_method '\w scans'
_diffrn_orient_matrix_type 'CrysAlisPro convention (1999,Acta A55,543-557)'
_diffrn_orient_matrix_UB_11 0.0225848000
_diffrn_orient_matrix_UB_12 0.0709619000
_diffrn_orient_matrix_UB_13 -0.0237992000
_diffrn_orient_matrix_UB_21 -0.2041436000
_diffrn_orient_matrix_UB_22 0.0068101000
_diffrn_orient_matrix_UB_23 -0.0045543000
_diffrn_orient_matrix_UB_31 -0.0067975000
_diffrn_orient_matrix_UB_32 0.0290689000
_diffrn_orient_matrix_UB_33 0.0592980000
_diffrn_radiation_monochromator mirror
_diffrn_radiation_probe x-ray
_diffrn_radiation_type 'Cu K\a'
_diffrn_radiation_wavelength 1.54184
_diffrn_reflns_av_R_equivalents 0.0672
_diffrn_reflns_av_unetI/netI 0.0438
_diffrn_reflns_Laue_measured_fraction_full 0.999
_diffrn_reflns_Laue_measured_fraction_max 0.991
_diffrn_reflns_limit_h_max 9
_diffrn_reflns_limit_h_min -8
_diffrn_reflns_limit_k_max 25
_diffrn_reflns_limit_k_min -25
_diffrn_reflns_limit_l_max 30
_diffrn_reflns_limit_l_min -20
_diffrn_reflns_number 37246
_diffrn_reflns_point_group_measured_fraction_full 0.995
_diffrn_reflns_point_group_measured_fraction_max 0.975
_diffrn_reflns_theta_full 67.684
_diffrn_reflns_theta_max 77.822
_diffrn_reflns_theta_min 4.290
_diffrn_source 'micro-focus sealed X-ray tube'
_diffrn_source_type 'SuperNova (Cu) X-ray Source'
_exptl_absorpt_coefficient_mu 1.921
_exptl_absorpt_correction_T_max 1.00000
_exptl_absorpt_correction_T_min 0.57103
_exptl_absorpt_correction_type multi-scan
_exptl_absorpt_process_details
;
CrysAlisPro 1.171.40.67a (Rigaku Oxford Diffraction, 2019)
Empirical absorption correction using spherical harmonics,
 implemented in SCALE3 ABSPACK scaling algorithm.
;
_exptl_crystal_colour 'clear light white'
_exptl_crystal_colour_lustre clear
_exptl_crystal_colour_modifier light
_exptl_crystal_colour_primary white
_exptl_crystal_density_diffrn 1.180
_exptl_crystal_description block
_exptl_crystal_F_000 1360
_exptl_crystal_preparation 'As per reaction scheme'
_exptl_crystal_recrystallization_method 'vapour diffusion method'
_exptl_crystal_size_max 0.36
_exptl_crystal_size_mid 0.3
_exptl_crystal_size_min 0.24
_refine_diff_density_max 0.370
_refine_diff_density_min -0.451
_refine_diff_density_rms 0.052
_refine_ls_abs_structure_details
;
 Flack x determined using 2935 quotients [(I+)-(I-)]/[(I+)+(I-)]
 (Parsons, Flack and Wagner, Acta Cryst. B69 (2013) 249-259).
;
_refine_ls_abs_structure_Flack 0.346(10)
_refine_ls_extinction_method none
_refine_ls_goodness_of_fit_ref 1.075
_refine_ls_hydrogen_treatment constr
_refine_ls_matrix_type full
_refine_ls_number_parameters 401
_refine_ls_number_reflns 7507
_refine_ls_number_restraints 0
_refine_ls_restrained_S_all 1.075
_refine_ls_R_factor_all 0.0414
_refine_ls_R_factor_gt 0.0391
_refine_ls_shift/su_max 0.000
_refine_ls_shift/su_mean 0.000
_refine_ls_structure_factor_coef Fsqd
_refine_ls_weighting_details 'w=1/[\s^2^(Fo^2^)+(0.0459P)^2^+1.8005P] where P=(Fo^2^+2Fc^2^)/3'
_refine_ls_weighting_scheme calc
_refine_ls_wR_factor_gt 0.1002
_refine_ls_wR_factor_ref 0.1020
_reflns_Friedel_coverage 0.743
_reflns_Friedel_fraction_full 0.990
_reflns_Friedel_fraction_max 0.954
_reflns_number_gt 7167
_reflns_number_total 7507
_reflns_threshold_expression 'I > 2\s(I)'
_cod_data_source_file d4dt03550j2.cif
_cod_data_source_block ska-ad-p-sih
_cod_database_code 7717888
_shelx_shelxl_version_number 2019/2
_chemical_oxdiff_formula 'C H P Si'
_chemical_oxdiff_usercomment 'white block'
_shelx_space_group_comment
;
The symmetry employed for this shelxl refinement is uniquely defined
by the following loop, which should always be used as a source of
symmetry information in preference to the above space-group names.
They are only intended as comments.
;
_shelx_estimated_absorpt_t_max 0.656
_shelx_estimated_absorpt_t_min 0.545
_olex2_refinement_description
;
1. Fixed Uiso
 At 1.2 times of:
  All C(H) groups, All Si(H) groups
 At 1.5 times of:
  All C(H,H,H) groups
2.a Ternary CH refined with riding coordinates:
 Si1(H1), Si2(H2A)
2.b Aromatic/amide H refined with riding coordinates:
 C2(H2), C3(H3), C4(H4), C5(H5), C8(H8), C9(H9), C10(H10), C11(H11), C12(H12),
 C14(H14), C15(H15), C16(H16), C17(H17), C18(H18), C22(H22), C23(H23), C24(H24),
  C25(H25), C28(H28), C29(H29), C30(H30), C31(H31), C32(H32), C34(H34),
 C35(H35), C36(H36), C37(H37), C38(H38)
2.c Idealised Me refined as rotating group:
 C19(H19A,H19B,H19C), C20(H20A,H20B,H20C), C39(H39A,H39B,H39C), C40(H40A,H40B,
 H40C)
;
_olex2_exptl_crystal_mounting_method 'mounted on a loop'
_olex2_submission_special_instructions 'No special instructions were received'
_oxdiff_exptl_absorpt_empirical_details
;
Empirical correction (ABSPACK) includes:
- Absorption correction using spherical harmonics
- Frame scaling
;
_oxdiff_exptl_absorpt_empirical_full_max 1.694
_oxdiff_exptl_absorpt_empirical_full_min 0.677

loop_
_space_group_symop_operation_xyz
'x, y, z'
'-x+1/2, -y, z+1/2'
'-x, y+1/2, -z+1/2'
'x+1/2, -y+1/2, -z'

loop_
_atom_site_label
_atom_site_type_symbol
_atom_site_fract_x
_atom_site_fract_y
_atom_site_fract_z
_atom_site_U_iso_or_equiv
_atom_site_adp_type
_atom_site_occupancy
_atom_site_site_symmetry_order
_atom_site_calc_flag
_atom_site_refinement_flags_posn
_atom_site_refinement_flags_adp
_atom_site_refinement_flags_occupancy
_atom_site_disorder_assembly
_atom_site_disorder_group
P1 P 0.33939(10) 0.62177(4) 0.33464(3) 0.01912(16) Uani 1 1 d . . . . .
Si1 Si 0.25555(11) 0.47769(4) 0.39781(3) 0.02179(18) Uani 1 1 d . . . . .
H1 H 0.149954 0.508000 0.394782 0.026 Uiso 1 1 calc R U . . .
C1 C 0.4613(4) 0.52890(15) 0.41382(11) 0.0196(6) Uani 1 1 d . . . . .
C2 C 0.5856(4) 0.50547(16) 0.45274(12) 0.0236(6) Uani 1 1 d . . . . .
H2 H 0.560412 0.465535 0.472612 0.028 Uiso 1 1 calc R U . . .
C3 C 0.7439(5) 0.53880(16) 0.46306(12) 0.0259(6) Uani 1 1 d . . . . .
H3 H 0.826067 0.521481 0.489453 0.031 Uiso 1 1 calc R U . . .
C4 C 0.7825(4) 0.59746(15) 0.43487(12) 0.0233(6) Uani 1 1 d . . . . .
H4 H 0.891209 0.620415 0.441734 0.028 Uiso 1 1 calc R U . . .
C5 C 0.6613(4) 0.62239(15) 0.39658(12) 0.0222(6) Uani 1 1 d . . . . .
H5 H 0.687577 0.662694 0.377375 0.027 Uiso 1 1 calc R U . . .
C6 C 0.5014(4) 0.58923(14) 0.38582(12) 0.0187(6) Uani 1 1 d . . . . .
C7 C 0.2198(4) 0.68510(14) 0.37579(12) 0.0202(6) Uani 1 1 d . . . . .
C8 C 0.2710(4) 0.70561(15) 0.42919(12) 0.0227(6) Uani 1 1 d . . . . .
H8 H 0.372992 0.686322 0.446265 0.027 Uiso 1 1 calc R U . . .
C9 C 0.1732(5) 0.75409(16) 0.45733(13) 0.0267(7) Uani 1 1 d . . . . .
H9 H 0.208077 0.767348 0.493667 0.032 Uiso 1 1 calc R U . . .
C10 C 0.0252(4) 0.78316(16) 0.43270(14) 0.0275(7) Uani 1 1 d . . . . .
H10 H -0.039645 0.816962 0.451712 0.033 Uiso 1 1 calc R U . . .
C11 C -0.0279(4) 0.76261(16) 0.38006(14) 0.0268(7) Uani 1 1 d . . . . .
H11 H -0.130121 0.782022 0.363217 0.032 Uiso 1 1 calc R U . . .
C12 C 0.0681(4) 0.71375(16) 0.35200(13) 0.0240(6) Uani 1 1 d . . . . .
H12 H 0.030102 0.699661 0.316182 0.029 Uiso 1 1 calc R U . . .
C13 C 0.4837(4) 0.67478(15) 0.29121(12) 0.0202(6) Uani 1 1 d . . . . .
C14 C 0.5127(4) 0.74278(15) 0.30017(12) 0.0217(6) Uani 1 1 d . . . . .
H14 H 0.457551 0.764289 0.330901 0.026 Uiso 1 1 calc R U . . .
C15 C 0.6210(4) 0.77927(16) 0.26480(13) 0.0249(6) Uani 1 1 d . . . . .
H15 H 0.638898 0.825632 0.271229 0.030 Uiso 1 1 calc R U . . .
C16 C 0.7033(4) 0.74847(16) 0.22008(13) 0.0263(7) Uani 1 1 d . . . . .
H16 H 0.777906 0.773613 0.195964 0.032 Uiso 1 1 calc R U . . .
C17 C 0.6765(5) 0.68076(17) 0.21054(13) 0.0288(7) Uani 1 1 d . . . . .
H17 H 0.733388 0.659416 0.180043 0.035 Uiso 1 1 calc R U . . .
C18 C 0.5663(4) 0.64433(16) 0.24566(13) 0.0243(6) Uani 1 1 d . . . . .
H18 H 0.546776 0.598180 0.238665 0.029 Uiso 1 1 calc R U . . .
C19 C 0.2866(5) 0.43225(16) 0.33080(13) 0.0282(7) Uani 1 1 d . . . . .
H19A H 0.316843 0.464255 0.301425 0.042 Uiso 1 1 calc R U . . .
H19B H 0.176023 0.408960 0.321028 0.042 Uiso 1 1 calc R U . . .
H19C H 0.383404 0.399669 0.334744 0.042 Uiso 1 1 calc R U . . .
C20 C 0.2164(6) 0.4155(2) 0.45468(15) 0.0414(9) Uani 1 1 d . . . . .
H20A H 0.317634 0.384656 0.456694 0.062 Uiso 1 1 calc R U . . .
H20B H 0.107066 0.390347 0.446897 0.062 Uiso 1 1 calc R U . . .
H20C H 0.203878 0.439032 0.490217 0.062 Uiso 1 1 calc R U . . .
P2 P 0.36128(10) 0.46332(4) 0.67602(3) 0.01963(16) Uani 1 1 d . . . . .
Si2 Si 0.27459(12) 0.32042(4) 0.61460(3) 0.02335(18) Uani 1 1 d . . . . .
H2A H 0.171094 0.351772 0.617325 0.028 Uiso 1 1 calc R U . . .
C21 C 0.4839(4) 0.36906(15) 0.59890(12) 0.0213(6) Uani 1 1 d . . . . .
C22 C 0.6098(5) 0.34313(16) 0.56163(13) 0.0264(7) Uani 1 1 d . . . . .
H22 H 0.583189 0.303036 0.542170 0.032 Uiso 1 1 calc R U . . .
C23 C 0.7720(5) 0.37440(16) 0.55239(12) 0.0265(6) Uani 1 1 d . . . . .
H23 H 0.855609 0.355482 0.527227 0.032 Uiso 1 1 calc R U . . .
C24 C 0.8118(4) 0.43324(16) 0.57993(12) 0.0244(6) Uani 1 1 d . . . . .
H24 H 0.923232 0.454702 0.574041 0.029 Uiso 1 1 calc R U . . .
C25 C 0.6884(4) 0.46060(15) 0.61606(12) 0.0217(6) Uani 1 1 d . . . . .
H25 H 0.715244 0.501412 0.634437 0.026 Uiso 1 1 calc R U . . .
C26 C 0.5249(4) 0.42931(14) 0.62605(12) 0.0195(6) Uani 1 1 d . . . . .
C27 C 0.5028(4) 0.51820(15) 0.71834(12) 0.0208(6) Uani 1 1 d . . . . .
C28 C 0.5849(5) 0.48983(16) 0.76464(13) 0.0254(6) Uani 1 1 d . . . . .
H28 H 0.564226 0.444114 0.773159 0.030 Uiso 1 1 calc R U . . .
C29 C 0.6963(5) 0.52728(17) 0.79846(13) 0.0292(7) Uani 1 1 d . . . . .
H29 H 0.753300 0.507141 0.829506 0.035 Uiso 1 1 calc R U . . .
C30 C 0.7240(5) 0.59446(17) 0.78670(14) 0.0290(7) Uani 1 1 d . . . . .
H30 H 0.799711 0.620446 0.809861 0.035 Uiso 1 1 calc R U . . .
C31 C 0.6412(5) 0.62364(16) 0.74111(13) 0.0256(6) Uani 1 1 d . . . . .
H31 H 0.659309 0.669679 0.733286 0.031 Uiso 1 1 calc R U . . .
C32 C 0.5326(4) 0.58566(15) 0.70715(12) 0.0227(6) Uani 1 1 d . . . . .
H32 H 0.477406 0.605765 0.675766 0.027 Uiso 1 1 calc R U . . .
C33 C 0.2398(4) 0.52366(14) 0.63233(11) 0.0210(6) Uani 1 1 d . . . . .
C34 C 0.0891(4) 0.55410(15) 0.65545(13) 0.0246(6) Uani 1 1 d . . . . .
H34 H 0.054890 0.543697 0.692496 0.029 Uiso 1 1 calc R U . . .
C35 C -0.0112(4) 0.59945(16) 0.62473(15) 0.0273(7) Uani 1 1 d . . . . .
H35 H -0.112076 0.620430 0.641055 0.033 Uiso 1 1 calc R U . . .
C36 C 0.0359(5) 0.61413(16) 0.57016(14) 0.0286(7) Uani 1 1 d . . . . .
H36 H -0.032090 0.645202 0.549112 0.034 Uiso 1 1 calc R U . . .
C37 C 0.1829(5) 0.58303(16) 0.54678(13) 0.0271(7) Uani 1 1 d . . . . .
H37 H 0.214323 0.592192 0.509279 0.033 Uiso 1 1 calc R U . . .
C38 C 0.2841(4) 0.53883(15) 0.57753(12) 0.0230(6) Uani 1 1 d . . . . .
H38 H 0.385579 0.518431 0.561063 0.028 Uiso 1 1 calc R U . . .
C39 C 0.3024(5) 0.27527(16) 0.68150(14) 0.0293(7) Uani 1 1 d . . . . .
H39A H 0.398688 0.242436 0.677948 0.044 Uiso 1 1 calc R U . . .
H39B H 0.190998 0.252273 0.690926 0.044 Uiso 1 1 calc R U . . .
H39C H 0.332079 0.307268 0.710925 0.044 Uiso 1 1 calc R U . . .
C40 C 0.2330(7) 0.2583(2) 0.55792(15) 0.0461(10) Uani 1 1 d . . . . .
H40A H 0.237446 0.280861 0.521795 0.069 Uiso 1 1 calc R U . . .
H40B H 0.115114 0.238012 0.563059 0.069 Uiso 1 1 calc R U . . .
H40C H 0.324583 0.223360 0.559232 0.069 Uiso 1 1 calc R U . . .

loop_
_atom_site_aniso_label
_atom_site_aniso_U_11
_atom_site_aniso_U_22
_atom_site_aniso_U_33
_atom_site_aniso_U_23
_atom_site_aniso_U_13
_atom_site_aniso_U_12
P1 0.0220(3) 0.0182(3) 0.0172(3) 0.0006(3) -0.0019(3) -0.0008(3)
Si1 0.0231(4) 0.0205(4) 0.0218(4) 0.0002(3) 0.0017(3) -0.0027(3)
C1 0.0229(14) 0.0202(13) 0.0157(12) 0.0002(11) 0.0036(11) 0.0030(12)
C2 0.0268(16) 0.0235(15) 0.0204(14) 0.0051(11) 0.0009(12) 0.0004(12)
C3 0.0257(15) 0.0294(15) 0.0226(13) 0.0045(12) -0.0047(12) 0.0033(14)
C4 0.0229(15) 0.0256(14) 0.0213(13) 0.0012(11) -0.0024(12) -0.0015(12)
C5 0.0238(14) 0.0220(14) 0.0207(13) 0.0015(11) 0.0008(12) -0.0025(12)
C6 0.0217(14) 0.0174(13) 0.0170(13) -0.0014(10) 0.0017(11) 0.0012(11)
C7 0.0218(14) 0.0190(13) 0.0197(13) 0.0042(11) 0.0024(11) -0.0045(12)
C8 0.0227(15) 0.0251(14) 0.0202(13) 0.0007(11) 0.0009(12) 0.0009(12)
C9 0.0291(17) 0.0278(15) 0.0233(14) -0.0016(12) 0.0023(12) 0.0024(14)
C10 0.0252(16) 0.0258(16) 0.0314(16) 0.0025(13) 0.0103(14) 0.0045(13)
C11 0.0210(14) 0.0256(15) 0.0337(16) 0.0086(13) 0.0001(13) 0.0019(13)
C12 0.0248(15) 0.0252(15) 0.0222(14) 0.0051(12) -0.0011(12) -0.0022(12)
C13 0.0232(14) 0.0211(14) 0.0163(13) 0.0008(11) -0.0027(11) 0.0042(12)
C14 0.0265(15) 0.0204(14) 0.0183(13) -0.0013(11) 0.0011(11) -0.0004(12)
C15 0.0288(17) 0.0215(14) 0.0242(14) 0.0018(12) -0.0005(13) 0.0001(12)
C16 0.0251(16) 0.0282(16) 0.0256(15) 0.0049(12) 0.0054(12) 0.0025(13)
C17 0.0332(18) 0.0278(16) 0.0254(15) -0.0016(13) 0.0081(13) 0.0073(14)
C18 0.0287(16) 0.0199(14) 0.0244(14) 0.0000(12) 0.0025(12) 0.0038(12)
C19 0.0296(16) 0.0252(14) 0.0298(15) -0.0054(13) -0.0016(14) 0.0000(13)
C20 0.049(2) 0.043(2) 0.0320(17) 0.0086(16) -0.0002(17) -0.0199(19)
P2 0.0236(4) 0.0172(3) 0.0180(3) -0.0008(3) 0.0005(3) -0.0013(3)
Si2 0.0271(4) 0.0209(4) 0.0221(4) -0.0014(3) -0.0031(3) -0.0031(3)
C21 0.0282(15) 0.0202(14) 0.0154(13) 0.0014(11) -0.0030(11) 0.0016(12)
C22 0.0357(18) 0.0223(14) 0.0211(14) -0.0035(12) 0.0005(13) 0.0026(13)
C23 0.0306(17) 0.0273(15) 0.0215(13) -0.0006(12) 0.0029(13) 0.0067(14)
C24 0.0231(15) 0.0275(15) 0.0225(14) 0.0035(12) -0.0014(11) 0.0024(12)
C25 0.0253(15) 0.0194(13) 0.0204(13) 0.0001(11) -0.0010(11) 0.0009(11)
C26 0.0237(14) 0.0179(13) 0.0170(13) 0.0010(11) -0.0035(11) 0.0017(11)
C27 0.0228(15) 0.0223(14) 0.0173(13) -0.0011(11) 0.0014(11) 0.0034(12)
C28 0.0293(16) 0.0211(14) 0.0257(14) -0.0007(12) -0.0014(13) 0.0037(12)
C29 0.0315(17) 0.0296(16) 0.0265(15) -0.0011(13) -0.0087(13) 0.0072(14)
C30 0.0272(16) 0.0300(16) 0.0299(16) -0.0074(12) -0.0062(14) 0.0004(14)
C31 0.0293(16) 0.0216(14) 0.0261(14) -0.0024(12) 0.0002(13) -0.0021(13)
C32 0.0280(16) 0.0206(14) 0.0196(13) -0.0015(11) -0.0017(12) -0.0012(12)
C33 0.0220(14) 0.0201(13) 0.0209(13) -0.0031(11) -0.0027(11) -0.0030(12)
C34 0.0278(16) 0.0227(14) 0.0232(14) -0.0039(12) 0.0010(12) -0.0034(13)
C35 0.0199(14) 0.0238(15) 0.0381(17) -0.0095(13) -0.0009(14) 0.0000(12)
C36 0.0291(16) 0.0221(15) 0.0346(17) 0.0003(13) -0.0113(14) 0.0003(13)
C37 0.0301(17) 0.0261(15) 0.0252(14) 0.0024(12) -0.0031(13) -0.0023(13)
C38 0.0238(14) 0.0217(14) 0.0233(14) -0.0027(11) -0.0009(12) -0.0001(12)
C39 0.0294(17) 0.0265(15) 0.0321(16) 0.0059(13) 0.0015(13) 0.0007(13)
C40 0.064(3) 0.042(2) 0.0326(18) -0.0082(16) 0.0000(19) -0.024(2)

loop_
_atom_type_symbol
_atom_type_description
_atom_type_scat_dispersion_real
_atom_type_scat_dispersion_imag
_atom_type_scat_source
C C 0.0181 0.0091 'International Tables Vol C Tables 4.2.6.8 and 6.1.1.4'
H H 0.0000 0.0000 'International Tables Vol C Tables 4.2.6.8 and 6.1.1.4'
P P 0.2955 0.4335 'International Tables Vol C Tables 4.2.6.8 and 6.1.1.4'
Si Si 0.2541 0.3302 'International Tables Vol C Tables 4.2.6.8 and 6.1.1.4'

loop_
_geom_angle_atom_site_label_1
_geom_angle_atom_site_label_2
_geom_angle_atom_site_label_3
_geom_angle
_geom_angle_site_symmetry_1
_geom_angle_site_symmetry_3
_geom_angle_publ_flag
C7 P1 C6 101.82(13) . . ?
C13 P1 C6 101.21(14) . . ?
C13 P1 C7 101.24(13) . . ?
C1 Si1 H1 109.4 . . ?
C19 Si1 H1 109.4 . . ?
C19 Si1 C1 109.76(14) . . ?
C19 Si1 C20 109.09(17) . . ?
C20 Si1 H1 109.4 . . ?
C20 Si1 C1 109.83(16) . . ?
C2 C1 Si1 119.8(2) . . ?
C2 C1 C6 117.5(3) . . ?
C6 C1 Si1 122.6(2) . . ?
C1 C2 H2 119.0 . . ?
C3 C2 C1 121.9(3) . . ?
C3 C2 H2 119.0 . . ?
C2 C3 H3 120.0 . . ?
C2 C3 C4 120.0(3) . . ?
C4 C3 H3 120.0 . . ?
C3 C4 H4 120.2 . . ?
C3 C4 C5 119.5(3) . . ?
C5 C4 H4 120.2 . . ?
C4 C5 H5 119.5 . . ?
C4 C5 C6 121.0(3) . . ?
C6 C5 H5 119.5 . . ?
C1 C6 P1 118.5(2) . . ?
C5 C6 P1 121.4(2) . . ?
C5 C6 C1 120.0(3) . . ?
C8 C7 P1 124.1(2) . . ?
C12 C7 P1 117.3(2) . . ?
C12 C7 C8 118.6(3) . . ?
C7 C8 H8 119.8 . . ?
C9 C8 C7 120.3(3) . . ?
C9 C8 H8 119.8 . . ?
C8 C9 H9 119.8 . . ?
C10 C9 C8 120.5(3) . . ?
C10 C9 H9 119.8 . . ?
C9 C10 H10 120.2 . . ?
C9 C10 C11 119.6(3) . . ?
C11 C10 H10 120.2 . . ?
C10 C11 H11 119.9 . . ?
C12 C11 C10 120.2(3) . . ?
C12 C11 H11 119.9 . . ?
C7 C12 H12 119.6 . . ?
C11 C12 C7 120.8(3) . . ?
C11 C12 H12 119.6 . . ?
C14 C13 P1 124.5(2) . . ?
C14 C13 C18 118.5(3) . . ?
C18 C13 P1 117.0(2) . . ?
C13 C14 H14 119.6 . . ?
C15 C14 C13 120.7(3) . . ?
C15 C14 H14 119.6 . . ?
C14 C15 H15 119.9 . . ?
C14 C15 C16 120.3(3) . . ?
C16 C15 H15 119.9 . . ?
C15 C16 H16 120.1 . . ?
C15 C16 C17 119.9(3) . . ?
C17 C16 H16 120.1 . . ?
C16 C17 H17 120.1 . . ?
C18 C17 C16 119.9(3) . . ?
C18 C17 H17 120.1 . . ?
C13 C18 H18 119.6 . . ?
C17 C18 C13 120.8(3) . . ?
C17 C18 H18 119.6 . . ?
Si1 C19 H19A 109.5 . . ?
Si1 C19 H19B 109.5 . . ?
Si1 C19 H19C 109.5 . . ?
H19A C19 H19B 109.5 . . ?
H19A C19 H19C 109.5 . . ?
H19B C19 H19C 109.5 . . ?
Si1 C20 H20A 109.5 . . ?
Si1 C20 H20B 109.5 . . ?
Si1 C20 H20C 109.5 . . ?
H20A C20 H20B 109.5 . . ?
H20A C20 H20C 109.5 . . ?
H20B C20 H20C 109.5 . . ?
C27 P2 C26 101.36(14) . . ?
C27 P2 C33 102.14(13) . . ?
C33 P2 C26 101.48(13) . . ?
C21 Si2 H2A 109.6 . . ?
C39 Si2 H2A 109.6 . . ?
C39 Si2 C21 109.35(15) . . ?
C39 Si2 C40 109.05(17) . . ?
C40 Si2 H2A 109.6 . . ?
C40 Si2 C21 109.65(17) . . ?
C22 C21 Si2 119.9(2) . . ?
C22 C21 C26 117.9(3) . . ?
C26 C21 Si2 122.2(2) . . ?
C21 C22 H22 119.1 . . ?
C23 C22 C21 121.8(3) . . ?
C23 C22 H22 119.1 . . ?
C22 C23 H23 120.1 . . ?
C24 C23 C22 119.8(3) . . ?
C24 C23 H23 120.1 . . ?
C23 C24 H24 120.2 . . ?
C25 C24 C23 119.6(3) . . ?
C25 C24 H24 120.2 . . ?
C24 C25 H25 119.4 . . ?
C24 C25 C26 121.2(3) . . ?
C26 C25 H25 119.4 . . ?
C21 C26 P2 118.2(2) . . ?
C25 C26 P2 122.0(2) . . ?
C25 C26 C21 119.8(3) . . ?
C28 C27 P2 117.1(2) . . ?
C28 C27 C32 118.6(3) . . ?
C32 C27 P2 124.4(2) . . ?
C27 C28 H28 119.5 . . ?
C29 C28 C27 121.0(3) . . ?
C29 C28 H28 119.5 . . ?
C28 C29 H29 120.2 . . ?
C28 C29 C30 119.6(3) . . ?
C30 C29 H29 120.2 . . ?
C29 C30 H30 120.0 . . ?
C31 C30 C29 120.0(3) . . ?
C31 C30 H30 120.0 . . ?
C30 C31 H31 120.0 . . ?
C32 C31 C30 120.0(3) . . ?
C32 C31 H31 120.0 . . ?
C27 C32 H32 119.6 . . ?
C31 C32 C27 120.8(3) . . ?
C31 C32 H32 119.6 . . ?
C34 C33 P2 117.3(2) . . ?
C38 C33 P2 124.4(2) . . ?
C38 C33 C34 118.3(3) . . ?
C33 C34 H34 119.7 . . ?
C35 C34 C33 120.6(3) . . ?
C35 C34 H34 119.7 . . ?
C34 C35 H35 119.9 . . ?
C36 C35 C34 120.1(3) . . ?
C36 C35 H35 119.9 . . ?
C35 C36 H36 120.3 . . ?
C37 C36 C35 119.4(3) . . ?
C37 C36 H36 120.3 . . ?
C36 C37 H37 119.7 . . ?
C38 C37 C36 120.5(3) . . ?
C38 C37 H37 119.7 . . ?
C33 C38 H38 119.5 . . ?
C37 C38 C33 121.0(3) . . ?
C37 C38 H38 119.5 . . ?
Si2 C39 H39A 109.5 . . ?
Si2 C39 H39B 109.5 . . ?
Si2 C39 H39C 109.5 . . ?
H39A C39 H39B 109.5 . . ?
H39A C39 H39C 109.5 . . ?
H39B C39 H39C 109.5 . . ?
Si2 C40 H40A 109.5 . . ?
Si2 C40 H40B 109.5 . . ?
Si2 C40 H40C 109.5 . . ?
H40A C40 H40B 109.5 . . ?
H40A C40 H40C 109.5 . . ?
H40B C40 H40C 109.5 . . ?

loop_
_geom_bond_atom_site_label_1
_geom_bond_atom_site_label_2
_geom_bond_distance
_geom_bond_site_symmetry_2
_geom_bond_publ_flag
P1 C6 1.848(3) . ?
P1 C7 1.841(3) . ?
P1 C13 1.840(3) . ?
Si1 H1 1.0000 . ?
Si1 C1 1.891(3) . ?
Si1 C19 1.865(3) . ?
Si1 C20 1.872(4) . ?
C1 C2 1.402(4) . ?
C1 C6 1.415(4) . ?
C2 H2 0.9500 . ?
C2 C3 1.384(5) . ?
C3 H3 0.9500 . ?
C3 C4 1.386(4) . ?
C4 H4 0.9500 . ?
C4 C5 1.387(4) . ?
C5 H5 0.9500 . ?
C5 C6 1.394(4) . ?
C7 C8 1.402(4) . ?
C7 C12 1.396(4) . ?
C8 H8 0.9500 . ?
C8 C9 1.392(4) . ?
C9 H9 0.9500 . ?
C9 C10 1.386(5) . ?
C10 H10 0.9500 . ?
C10 C11 1.389(5) . ?
C11 H11 0.9500 . ?
C11 C12 1.389(5) . ?
C12 H12 0.9500 . ?
C13 C14 1.395(4) . ?
C13 C18 1.398(4) . ?
C14 H14 0.9500 . ?
C14 C15 1.384(4) . ?
C15 H15 0.9500 . ?
C15 C16 1.385(4) . ?
C16 H16 0.9500 . ?
C16 C17 1.389(5) . ?
C17 H17 0.9500 . ?
C17 C18 1.388(5) . ?
C18 H18 0.9500 . ?
C19 H19A 0.9800 . ?
C19 H19B 0.9800 . ?
C19 H19C 0.9800 . ?
C20 H20A 0.9800 . ?
C20 H20B 0.9800 . ?
C20 H20C 0.9800 . ?
P2 C26 1.847(3) . ?
P2 C27 1.835(3) . ?
P2 C33 1.842(3) . ?
Si2 H2A 1.0000 . ?
Si2 C21 1.885(3) . ?
Si2 C39 1.857(3) . ?
Si2 C40 1.871(4) . ?
C21 C22 1.401(4) . ?
C21 C26 1.405(4) . ?
C22 H22 0.9500 . ?
C22 C23 1.386(5) . ?
C23 H23 0.9500 . ?
C23 C24 1.383(4) . ?
C24 H24 0.9500 . ?
C24 C25 1.382(4) . ?
C25 H25 0.9500 . ?
C25 C26 1.397(4) . ?
C27 C28 1.393(4) . ?
C27 C32 1.394(4) . ?
C28 H28 0.9500 . ?
C28 C29 1.386(5) . ?
C29 H29 0.9500 . ?
C29 C30 1.389(5) . ?
C30 H30 0.9500 . ?
C30 C31 1.389(5) . ?
C31 H31 0.9500 . ?
C31 C32 1.381(4) . ?
C32 H32 0.9500 . ?
C33 C34 1.399(4) . ?
C33 C38 1.392(4) . ?
C34 H34 0.9500 . ?
C34 C35 1.391(5) . ?
C35 H35 0.9500 . ?
C35 C36 1.390(5) . ?
C36 H36 0.9500 . ?
C36 C37 1.385(5) . ?
C37 H37 0.9500 . ?
C37 C38 1.380(4) . ?
C38 H38 0.9500 . ?
C39 H39A 0.9800 . ?
C39 H39B 0.9800 . ?
C39 H39C 0.9800 . ?
C40 H40A 0.9800 . ?
C40 H40B 0.9800 . ?
C40 H40C 0.9800 . ?

loop_
_geom_torsion_atom_site_label_1
_geom_torsion_atom_site_label_2
_geom_torsion_atom_site_label_3
_geom_torsion_atom_site_label_4
_geom_torsion
_geom_torsion_site_symmetry_1
_geom_torsion_site_symmetry_2
_geom_torsion_site_symmetry_3
_geom_torsion_site_symmetry_4
_geom_torsion_publ_flag
P1 C7 C8 C9 179.7(2) . . . . ?
P1 C7 C12 C11 -179.0(2) . . . . ?
P1 C13 C14 C15 -178.8(2) . . . . ?
P1 C13 C18 C17 179.6(3) . . . . ?
Si1 C1 C2 C3 175.5(2) . . . . ?
Si1 C1 C6 P1 3.8(3) . . . . ?
Si1 C1 C6 C5 -175.4(2) . . . . ?
C1 C2 C3 C4 0.6(5) . . . . ?
C2 C1 C6 P1 -179.5(2) . . . . ?
C2 C1 C6 C5 1.2(4) . . . . ?
C2 C3 C4 C5 0.2(5) . . . . ?
C3 C4 C5 C6 -0.3(5) . . . . ?
C4 C5 C6 P1 -179.7(2) . . . . ?
C4 C5 C6 C1 -0.5(4) . . . . ?
C6 P1 C7 C8 8.4(3) . . . . ?
C6 P1 C7 C12 -171.1(2) . . . . ?
C6 P1 C13 C14 -92.0(3) . . . . ?
C6 P1 C13 C18 89.3(3) . . . . ?
C6 C1 C2 C3 -1.3(4) . . . . ?
C7 P1 C6 C1 98.7(2) . . . . ?
C7 P1 C6 C5 -82.1(3) . . . . ?
C7 P1 C13 C14 12.6(3) . . . . ?
C7 P1 C13 C18 -166.1(2) . . . . ?
C7 C8 C9 C10 -0.7(5) . . . . ?
C8 C7 C12 C11 1.4(4) . . . . ?
C8 C9 C10 C11 1.4(5) . . . . ?
C9 C10 C11 C12 -0.8(5) . . . . ?
C10 C11 C12 C7 -0.7(5) . . . . ?
C12 C7 C8 C9 -0.7(4) . . . . ?
C13 P1 C6 C1 -157.2(2) . . . . ?
C13 P1 C6 C5 22.1(3) . . . . ?
C13 P1 C7 C8 -95.7(3) . . . . ?
C13 P1 C7 C12 84.8(2) . . . . ?
C13 C14 C15 C16 -0.5(5) . . . . ?
C14 C13 C18 C17 0.8(5) . . . . ?
C14 C15 C16 C17 0.3(5) . . . . ?
C15 C16 C17 C18 0.4(5) . . . . ?
C16 C17 C18 C13 -1.0(5) . . . . ?
C18 C13 C14 C15 -0.1(5) . . . . ?
C19 Si1 C1 C2 -101.5(3) . . . . ?
C19 Si1 C1 C6 75.1(3) . . . . ?
C20 Si1 C1 C2 18.4(3) . . . . ?
C20 Si1 C1 C6 -165.0(3) . . . . ?
P2 C27 C28 C29 179.0(3) . . . . ?
P2 C27 C32 C31 -180.0(2) . . . . ?
P2 C33 C34 C35 -179.0(2) . . . . ?
P2 C33 C38 C37 177.8(2) . . . . ?
Si2 C21 C22 C23 -174.5(2) . . . . ?
Si2 C21 C26 P2 -3.2(3) . . . . ?
Si2 C21 C26 C25 174.9(2) . . . . ?
C21 C22 C23 C24 -0.8(5) . . . . ?
C22 C21 C26 P2 -179.2(2) . . . . ?
C22 C21 C26 C25 -1.1(4) . . . . ?
C22 C23 C24 C25 -0.6(5) . . . . ?
C23 C24 C25 C26 1.1(4) . . . . ?
C24 C25 C26 P2 177.8(2) . . . . ?
C24 C25 C26 C21 -0.2(4) . . . . ?
C26 P2 C27 C28 -89.1(3) . . . . ?
C26 P2 C27 C32 91.0(3) . . . . ?
C26 P2 C33 C34 172.8(2) . . . . ?
C26 P2 C33 C38 -4.6(3) . . . . ?
C26 C21 C22 C23 1.6(4) . . . . ?
C27 P2 C26 C21 158.6(2) . . . . ?
C27 P2 C26 C25 -19.4(3) . . . . ?
C27 P2 C33 C34 -82.7(2) . . . . ?
C27 P2 C33 C38 99.8(3) . . . . ?
C27 C28 C29 C30 1.2(5) . . . . ?
C28 C27 C32 C31 0.1(5) . . . . ?
C28 C29 C30 C31 -0.4(5) . . . . ?
C29 C30 C31 C32 -0.6(5) . . . . ?
C30 C31 C32 C27 0.7(5) . . . . ?
C32 C27 C28 C29 -1.1(5) . . . . ?
C33 P2 C26 C21 -96.3(2) . . . . ?
C33 P2 C26 C25 85.6(3) . . . . ?
C33 P2 C27 C28 166.3(2) . . . . ?
C33 P2 C27 C32 -13.6(3) . . . . ?
C33 C34 C35 C36 1.1(5) . . . . ?
C34 C33 C38 C37 0.4(4) . . . . ?
C34 C35 C36 C37 0.2(5) . . . . ?
C35 C36 C37 C38 -1.2(5) . . . . ?
C36 C37 C38 C33 1.0(5) . . . . ?
C38 C33 C34 C35 -1.4(4) . . . . ?
C39 Si2 C21 C22 99.4(3) . . . . ?
C39 Si2 C21 C26 -76.5(3) . . . . ?
C40 Si2 C21 C22 -20.1(3) . . . . ?
C40 Si2 C21 C26 164.0(3) . . . . ?
